data_4343483
loop_
_publ_author_name
'Barnett, Brandon R.'
'Labios, Liezel A.'
'Moore, Curtis E.'
'England, Jason'
'Rheingold, Arnold L.'
'Wieghardt, Karl'
'Figueroa, Joshua S.'

_publ_section_title
;
 Solution Dynamics of Redox Noninnocent Nitrosoarene Ligands: Mapping the
 Electronic Criteria for the Formation of Persistent Metal-Coordinated
 Nitroxide Radicals.
;
_journal_issue 14
_journal_name_full 'Inorganic chemistry'
_journal_page_first 7110
_journal_page_last 7121
_journal_paper_doi 10.1021/acs.inorgchem.5b01252
_journal_volume 54
_journal_year 2015
_chemical_formula_moiety 'C76 H84 N4 O4 Pd'
_chemical_formula_sum 'C76 H84 N4 O4 Pd'
_chemical_formula_weight 1223.87
_chemical_name_common Pd(k1-N-m-COHArNO)2(CNArDipp2)2
_space_group_crystal_system monoclinic
_space_group_IT_number 14
_space_group_name_Hall '-P 2ybc'
_space_group_name_H-M_alt 'P 1 21/c 1'
_symmetry_space_group_name_Hall '-P 2ybc'
_symmetry_space_group_name_H-M 'P 1 21/c 1'
_atom_sites_solution_hydrogens geom
_audit_creation_method SHELXL-2014/6
_cell_angle_alpha 90
_cell_angle_beta 107.670(2)
_cell_angle_gamma 90
_cell_formula_units_Z 4
_cell_length_a 17.7788(9)
_cell_length_b 16.2474(6)
_cell_length_c 24.6849(11)
_cell_measurement_temperature 100(2)
_cell_volume 6794.1(5)
_computing_cell_refinement 'Bruker SAINT'
_computing_data_collection 'Bruker APEX2'
_computing_data_reduction 'Bruker SAINT'
_computing_structure_refinement 'SHELXL-2014/6 (Sheldrick, 2014)'
_computing_structure_solution 'SHELXS-97 (Sheldrick, 2008)'
_diffrn_ambient_temperature 100(2)
_diffrn_measured_fraction_theta_full 1.000
_diffrn_measured_fraction_theta_max 0.998
_diffrn_measurement_device_type 'Bruker APEX-II CCD'
_diffrn_measurement_method '\f and \w scans'
_diffrn_radiation_type MoK\a
_diffrn_radiation_wavelength 0.71073
_diffrn_reflns_av_R_equivalents 0.0934
_diffrn_reflns_av_unetI/netI 0.0982
_diffrn_reflns_laue_measured_fraction_full 1.000
_diffrn_reflns_laue_measured_fraction_max 0.998
_diffrn_reflns_limit_h_max 21
_diffrn_reflns_limit_h_min -21
_diffrn_reflns_limit_k_max 19
_diffrn_reflns_limit_k_min -19
_diffrn_reflns_limit_l_max 29
_diffrn_reflns_limit_l_min -29
_diffrn_reflns_number 51406
_diffrn_reflns_point_group_measured_fraction_full 1.000
_diffrn_reflns_point_group_measured_fraction_max 0.998
_diffrn_reflns_theta_full 25.242
_diffrn_reflns_theta_max 25.477
_diffrn_reflns_theta_min 1.523
_diffrn_source 'fine-focus sealed tube'
_exptl_absorpt_coefficient_mu 0.324
_exptl_absorpt_correction_T_max 0.7452
_exptl_absorpt_correction_T_min 0.7101
_exptl_absorpt_correction_type multi-scan
_exptl_absorpt_process_details SADABS
_exptl_crystal_colour blue
_exptl_crystal_density_diffrn 1.197
_exptl_crystal_density_meas ?
_exptl_crystal_description block
_exptl_crystal_F_000 2584
_exptl_crystal_size_max 0.50
_exptl_crystal_size_mid 0.50
_exptl_crystal_size_min 0.30
_refine_diff_density_max 0.577
_refine_diff_density_min -0.607
_refine_diff_density_rms 0.149
_refine_ls_extinction_method none
_refine_ls_goodness_of_fit_ref 0.983
_refine_ls_hydrogen_treatment constr
_refine_ls_matrix_type full
_refine_ls_number_parameters 782
_refine_ls_number_reflns 12596
_refine_ls_number_restraints 0
_refine_ls_restrained_S_all 0.983
_refine_ls_R_factor_all 0.1106
_refine_ls_R_factor_gt 0.0440
_refine_ls_shift/su_max 0.001
_refine_ls_shift/su_mean 0.000
_refine_ls_structure_factor_coef Fsqd
_refine_ls_weighting_details 'w=1/[\s^2^(Fo^2^)+(0.0640P)^2^] where P=(Fo^2^+2Fc^2^)/3'
_refine_ls_weighting_scheme calc
_refine_ls_wR_factor_gt 0.0928
_refine_ls_wR_factor_ref 0.1308
_reflns_Friedel_coverage 0.000
_reflns_number_gt 7245
_reflns_number_total 12596
_reflns_threshold_expression 'I > 2\s(I)'
_cod_data_source_file ic5b01252_si_002.cif
_cod_data_source_block JFig797_1_0m
_cod_depositor_comments
;
The following automatic conversions were performed:

'_exptl_crystal_density_meas' value 'not measured' was changed to '?'
- the value is perceived as not measured.

Automatic conversion script
Id: cif_fix_values 3271 2015-04-21 07:52:19Z andrius 

 Adding full bibliography for 4343481--4343500.cif.
;
_cod_original_cell_volume 6794.0(5)
_cod_database_code 4343483
_shelx_space_group_comment
;
The symmetry employed for this shelxl refinement is uniquely defined
by the following loop, which should always be used as a source of
symmetry information in preference to the above space-group names.
They are only intended as comments.
;
_shelxl_version_number 2014/6

loop_
_space_group_symop_operation_xyz
'x, y, z'
'-x, y+1/2, -z+1/2'
'-x, -y, -z'
'x, -y-1/2, z-1/2'

loop_
_atom_site_label
_atom_site_type_symbol
_atom_site_fract_x
_atom_site_fract_y
_atom_site_fract_z
_atom_site_U_iso_or_equiv
_atom_site_adp_type
_atom_site_occupancy
_atom_site_site_symmetry_order
_atom_site_calc_flag
_atom_site_refinement_flags_posn
_atom_site_refinement_flags_adp
Pd1 Pd 0.24429(2) 0.49867(2) 0.26002(2) 0.01199(9) Uani 1 1 d . .
O1 O 0.13797(18) 0.62589(18) 0.25827(12) 0.0298(8) Uani 1 1 d . .
O3 O 0.4091(2) 0.58590(18) 0.53114(13) 0.0436(10) Uani 1 1 d . .
O2 O 0.34987(17) 0.37160(16) 0.25687(12) 0.0227(7) Uani 1 1 d . .
O4 O 0.0654(2) 0.4280(2) -0.01087(14) 0.0525(11) Uani 1 1 d . .
N3 N 0.1935(2) 0.58710(18) 0.29408(14) 0.0159(8) Uani 1 1 d . .
N4 N 0.2921(2) 0.41023(19) 0.22400(14) 0.0162(8) Uani 1 1 d . .
N2 N 0.1628(2) 0.35872(18) 0.30862(13) 0.0143(8) Uani 1 1 d . .
C70 C 0.2131(2) 0.6077(2) 0.35098(17) 0.0160(9) Uani 1 1 d . .
C71 C 0.2794(3) 0.5723(2) 0.38956(17) 0.0194(10) Uani 1 1 d . .
H71 H 0.3076 0.5317 0.3775 0.023 Uiso 1 1 calc R U
C72 C 0.3033(3) 0.5977(2) 0.44620(18) 0.0239(11) Uani 1 1 d . .
C76 C 0.3751(3) 0.5637(3) 0.48367(19) 0.0301(12) Uani 1 1 d . .
H76 H 0.3975 0.5201 0.4696 0.036 Uiso 1 1 calc R U
C73 C 0.2596(3) 0.6557(2) 0.46449(19) 0.0295(12) Uani 1 1 d . .
H73 H 0.2756 0.6728 0.5022 0.035 Uiso 1 1 calc R U
C74 C 0.1926(3) 0.6883(3) 0.4268(2) 0.0334(13) Uani 1 1 d . .
H74 H 0.1628 0.7263 0.4397 0.040 Uiso 1 1 calc R U
C75 C 0.1685(3) 0.6655(2) 0.37013(18) 0.0240(10) Uani 1 1 d . .
H75 H 0.1233 0.6884 0.3450 0.029 Uiso 1 1 calc R U
C1 C 0.2980(2) 0.5849(2) 0.22818(16) 0.0142(10) Uani 1 1 d . .
N1 N 0.33232(19) 0.63327(19) 0.21143(13) 0.0129(7) Uani 1 1 d . .
C3 C 0.3827(2) 0.6899(2) 0.19705(16) 0.0138(9) Uani 1 1 d . .
C8 C 0.4553(2) 0.7059(2) 0.23768(16) 0.0149(9) Uani 1 1 d . .
C9 C 0.4768(2) 0.6626(2) 0.29401(17) 0.0171(9) Uani 1 1 d . .
C14 C 0.5147(2) 0.5860(2) 0.29979(18) 0.0198(10) Uani 1 1 d . .
C13 C 0.5263(3) 0.5433(3) 0.35057(19) 0.0281(11) Uani 1 1 d . .
H13 H 0.5506 0.4919 0.3551 0.034 Uiso 1 1 calc R U
C12 C 0.5025(3) 0.5761(3) 0.39421(19) 0.0283(11) Uani 1 1 d . .
H12 H 0.5093 0.5459 0.4274 0.034 Uiso 1 1 calc R U
C11 C 0.4688(3) 0.6529(3) 0.38914(18) 0.0271(11) Uani 1 1 d . .
H11 H 0.4545 0.6749 0.4194 0.033 Uiso 1 1 calc R U
C10 C 0.4558(2) 0.6979(2) 0.33926(17) 0.0202(10) Uani 1 1 d . .
C18 C 0.4194(3) 0.7829(2) 0.33517(18) 0.0239(10) Uani 1 1 d . .
H18 H 0.4224 0.8084 0.2999 0.029 Uiso 1 1 calc R U
C20 C 0.3327(3) 0.7785(3) 0.3324(2) 0.0389(13) Uani 1 1 d . .
H20A H 0.3044 0.7458 0.3003 0.058 Uiso 1 1 calc R U
H20B H 0.3109 0.8331 0.3284 0.058 Uiso 1 1 calc R U
H20C H 0.3282 0.7540 0.3666 0.058 Uiso 1 1 calc R U
C19 C 0.4649(3) 0.8371(3) 0.38431(19) 0.0359(12) Uani 1 1 d . .
H19A H 0.4603 0.8151 0.4193 0.054 Uiso 1 1 calc R U
H19B H 0.4436 0.8918 0.3789 0.054 Uiso 1 1 calc R U
H19C H 0.5195 0.8386 0.3859 0.054 Uiso 1 1 calc R U
C15 C 0.5420(3) 0.5492(2) 0.25207(19) 0.0255(11) Uani 1 1 d . .
H15 H 0.5505 0.5948 0.2286 0.031 Uiso 1 1 calc R U
C17 C 0.6201(3) 0.5022(3) 0.2742(2) 0.0378(11) Uani 1 1 d . .
H17A H 0.6571 0.5346 0.3026 0.057 Uiso 1 1 calc R U
H17B H 0.6410 0.4915 0.2433 0.057 Uiso 1 1 calc R U
H17C H 0.6111 0.4509 0.2906 0.057 Uiso 1 1 calc R U
C16 C 0.4797(3) 0.4928(3) 0.21384(19) 0.0338(11) Uani 1 1 d . .
H16A H 0.4677 0.4493 0.2362 0.051 Uiso 1 1 calc R U
H16B H 0.4995 0.4697 0.1850 0.051 Uiso 1 1 calc R U
H16C H 0.4327 0.5239 0.1962 0.051 Uiso 1 1 calc R U
C7 C 0.5038(2) 0.7623(2) 0.22278(17) 0.0195(10) Uani 1 1 d . .
H7 H 0.5531 0.7740 0.2483 0.023 Uiso 1 1 calc R U
C6 C 0.4805(3) 0.8013(2) 0.17091(17) 0.0199(10) Uani 1 1 d . .
H6 H 0.5134 0.8403 0.1622 0.024 Uiso 1 1 calc R U
C5 C 0.4086(2) 0.7833(2) 0.13148(17) 0.0189(10) Uani 1 1 d . .
H5 H 0.3940 0.8100 0.0965 0.023 Uiso 1 1 calc R U
C4 C 0.3582(2) 0.7264(2) 0.14316(16) 0.0135(9) Uani 1 1 d . .
C21 C 0.2819(2) 0.7009(2) 0.10128(16) 0.0156(9) Uani 1 1 d . .
C22 C 0.2114(3) 0.7384(2) 0.10232(17) 0.0204(10) Uani 1 1 d . .
C23 C 0.1413(3) 0.7110(2) 0.06428(18) 0.0279(11) Uani 1 1 d . .
H23 H 0.0937 0.7346 0.0644 0.033 Uiso 1 1 calc R U
C24 C 0.1418(3) 0.6487(3) 0.02616(18) 0.0328(12) Uani 1 1 d . .
H24 H 0.0944 0.6306 0.0011 0.039 Uiso 1 1 calc R U
C25 C 0.2108(3) 0.6134(3) 0.02467(18) 0.0287(11) Uani 1 1 d . .
H25 H 0.2098 0.5722 -0.0017 0.034 Uiso 1 1 calc R U
C26 C 0.2825(3) 0.6381(2) 0.06197(17) 0.0212(10) Uani 1 1 d . .
C27 C 0.3588(3) 0.6004(3) 0.05925(19) 0.0289(11) Uani 1 1 d . .
H27 H 0.3998 0.6144 0.0947 0.035 Uiso 1 1 calc R U
C28 C 0.3833(4) 0.6374(3) 0.0103(2) 0.0560(17) Uani 1 1 d . .
H28A H 0.3441 0.6248 -0.0251 0.084 Uiso 1 1 calc R U
H28B H 0.4332 0.6148 0.0103 0.084 Uiso 1 1 calc R U
H28C H 0.3880 0.6961 0.0148 0.084 Uiso 1 1 calc R U
C29 C 0.3549(3) 0.5068(3) 0.0547(2) 0.0412(12) Uani 1 1 d . .
H29A H 0.3387 0.4847 0.0855 0.062 Uiso 1 1 calc R U
H29B H 0.4060 0.4855 0.0566 0.062 Uiso 1 1 calc R U
H29C H 0.3174 0.4912 0.0192 0.062 Uiso 1 1 calc R U
C30 C 0.2113(3) 0.8104(2) 0.14176(18) 0.0243(10) Uani 1 1 d . .
H30 H 0.2602 0.8075 0.1736 0.029 Uiso 1 1 calc R U
C32 C 0.1427(3) 0.8094(3) 0.1667(2) 0.0379(13) Uani 1 1 d . .
H32A H 0.0939 0.8157 0.1366 0.057 Uiso 1 1 calc R U
H32B H 0.1486 0.8538 0.1933 0.057 Uiso 1 1 calc R U
H32C H 0.1423 0.7580 0.1858 0.057 Uiso 1 1 calc R U
C31 C 0.2132(3) 0.8903(2) 0.11016(19) 0.0325(12) Uani 1 1 d . .
H31A H 0.2601 0.8921 0.0986 0.049 Uiso 1 1 calc R U
H31B H 0.2130 0.9361 0.1347 0.049 Uiso 1 1 calc R U
H31C H 0.1676 0.8932 0.0772 0.049 Uiso 1 1 calc R U
C63 C 0.2646(3) 0.3890(2) 0.16693(17) 0.0202(10) Uani 1 1 d . .
C64 C 0.3028(3) 0.3284(3) 0.14425(19) 0.0264(11) Uani 1 1 d . .
H64 H 0.3479 0.3028 0.1674 0.032 Uiso 1 1 calc R U
C65 C 0.2736(3) 0.3070(3) 0.0877(2) 0.0374(13) Uani 1 1 d . .
H65 H 0.2991 0.2668 0.0730 0.045 Uiso 1 1 calc R U
C66 C 0.2073(3) 0.3445(3) 0.0529(2) 0.0351(12) Uani 1 1 d . .
H66 H 0.1880 0.3294 0.0149 0.042 Uiso 1 1 calc R U
C67 C 0.1689(3) 0.4049(3) 0.07432(19) 0.0294(11) Uani 1 1 d . .
C69 C 0.0968(3) 0.4444(3) 0.0382(2) 0.0355(12) Uani 1 1 d . .
H69 H 0.0738 0.4850 0.0545 0.043 Uiso 1 1 calc R U
C68 C 0.1981(2) 0.4273(2) 0.13123(17) 0.0200(10) Uani 1 1 d . .
H68 H 0.1730 0.4684 0.1455 0.024 Uiso 1 1 calc R U
C2 C 0.1932(2) 0.4106(2) 0.29217(17) 0.0166(10) Uani 1 1 d . .
C33 C 0.1201(2) 0.2950(2) 0.32433(17) 0.0145(9) Uani 1 1 d . .
C38 C 0.0672(2) 0.2513(2) 0.28046(17) 0.0183(9) Uani 1 1 d . .
C39 C 0.0579(2) 0.2652(2) 0.21903(17) 0.0190(10) Uani 1 1 d . .
C40 C 0.0055(3) 0.3253(2) 0.18787(18) 0.0221(10) Uani 1 1 d . .
C60 C -0.0388(3) 0.3823(2) 0.21523(19) 0.0247(11) Uani 1 1 d . .
H60 H -0.0233 0.3700 0.2560 0.030 Uiso 1 1 calc R U
C62 C -0.0177(3) 0.4719(3) 0.2079(2) 0.0471(15) Uani 1 1 d . .
H62A H 0.0385 0.4789 0.2224 0.071 Uiso 1 1 calc R U
H62B H -0.0430 0.5070 0.2283 0.071 Uiso 1 1 calc R U
H62C H -0.0353 0.4860 0.1682 0.071 Uiso 1 1 calc R U
C61 C -0.1277(3) 0.3708(3) 0.1909(2) 0.0442(14) Uani 1 1 d . .
H61A H -0.1436 0.3803 0.1506 0.066 Uiso 1 1 calc R U
H61B H -0.1541 0.4093 0.2084 0.066 Uiso 1 1 calc R U
H61C H -0.1415 0.3157 0.1983 0.066 Uiso 1 1 calc R U
C41 C -0.0058(3) 0.3308(3) 0.12990(18) 0.0259(11) Uani 1 1 d . .
H41 H -0.0409 0.3695 0.1084 0.031 Uiso 1 1 calc R U
C42 C 0.0343(3) 0.2797(3) 0.10370(19) 0.0341(12) Uani 1 1 d . .
H42 H 0.0256 0.2839 0.0647 0.041 Uiso 1 1 calc R U
C43 C 0.0870(3) 0.2227(3) 0.13457(19) 0.0306(11) Uani 1 1 d . .
H43 H 0.1145 0.1896 0.1164 0.037 Uiso 1 1 calc R U
C44 C 0.0997(3) 0.2138(2) 0.19252(17) 0.0229(10) Uani 1 1 d . .
C46 C 0.1593(3) 0.1513(2) 0.22652(18) 0.0243(10) Uani 1 1 d . .
H46 H 0.1485 0.1430 0.2628 0.029 Uiso 1 1 calc R U
C1A C 0.2429(3) 0.1840(3) 0.2398(2) 0.0423(14) Uani 1 1 d . .
H1AA H 0.2555 0.1921 0.2051 0.063 Uiso 1 1 calc R U
H1AB H 0.2791 0.1452 0.2633 0.063 Uiso 1 1 calc R U
H1AC H 0.2470 0.2355 0.2596 0.063 Uiso 1 1 calc R U
C47 C 0.1516(3) 0.0681(3) 0.1971(2) 0.0382(13) Uani 1 1 d . .
H47A H 0.0979 0.0495 0.1876 0.057 Uiso 1 1 calc R U
H47B H 0.1855 0.0290 0.2221 0.057 Uiso 1 1 calc R U
H47C H 0.1665 0.0732 0.1630 0.057 Uiso 1 1 calc R U
C37 C 0.0231(3) 0.1904(2) 0.29646(19) 0.0219(10) Uani 1 1 d . .
H37 H -0.0135 0.1600 0.2687 0.026 Uiso 1 1 calc R U
C36 C 0.0331(3) 0.1749(2) 0.35291(18) 0.0230(10) Uani 1 1 d . .
H36 H 0.0026 0.1346 0.3629 0.028 Uiso 1 1 calc R U
C35 C 0.0873(2) 0.2179(2) 0.39496(17) 0.0206(10) Uani 1 1 d . .
H35 H 0.0935 0.2057 0.4329 0.025 Uiso 1 1 calc R U
C34 C 0.1330(2) 0.2794(2) 0.38168(17) 0.0174(9) Uani 1 1 d . .
C48 C 0.1909(3) 0.3258(2) 0.42789(17) 0.0194(10) Uani 1 1 d . .
C49 C 0.1625(3) 0.3859(2) 0.45701(18) 0.0234(10) Uani 1 1 d . .
C57 C 0.0768(3) 0.4107(3) 0.43961(19) 0.0268(11) Uani 1 1 d . .
H57 H 0.0491 0.3773 0.4065 0.032 Uiso 1 1 calc R U
C59 C 0.0394(3) 0.3923(3) 0.4863(2) 0.0388(13) Uani 1 1 d . .
H59A H 0.0445 0.3347 0.4953 0.058 Uiso 1 1 calc R U
H59B H -0.0155 0.4069 0.4735 0.058 Uiso 1 1 calc R U
H59C H 0.0657 0.4238 0.5197 0.058 Uiso 1 1 calc R U
C58 C 0.0661(3) 0.5007(3) 0.4214(2) 0.0419(12) Uani 1 1 d . .
H58A H 0.0946 0.5350 0.4525 0.063 Uiso 1 1 calc R U
H58B H 0.0110 0.5145 0.4105 0.063 Uiso 1 1 calc R U
H58C H 0.0860 0.5091 0.3897 0.063 Uiso 1 1 calc R U
C50 C 0.2154(3) 0.4239(3) 0.50361(19) 0.0315(12) Uani 1 1 d . .
H50 H 0.1972 0.4636 0.5238 0.038 Uiso 1 1 calc R U
C51 C 0.2938(3) 0.4037(3) 0.5202(2) 0.0350(13) Uani 1 1 d . .
H51 H 0.3283 0.4289 0.5519 0.042 Uiso 1 1 calc R U
C52 C 0.3219(3) 0.3461(3) 0.4901(2) 0.0326(12) Uani 1 1 d . .
H52 H 0.3755 0.3336 0.5014 0.039 Uiso 1 1 calc R U
C53 C 0.2713(3) 0.3066(3) 0.44326(18) 0.0227(10) Uani 1 1 d . .
C54 C 0.3039(3) 0.2427(3) 0.4117(2) 0.0308(11) Uani 1 1 d . .
H54 H 0.2614 0.2272 0.3776 0.037 Uiso 1 1 calc R U
C55 C 0.3297(4) 0.1649(3) 0.4474(3) 0.0624(19) Uani 1 1 d . .
H55A H 0.3681 0.1790 0.4828 0.094 Uiso 1 1 calc R U
H55B H 0.3526 0.1268 0.4271 0.094 Uiso 1 1 calc R U
H55C H 0.2847 0.1401 0.4546 0.094 Uiso 1 1 calc R U
C56 C 0.3717(3) 0.2753(3) 0.3928(2) 0.0518(15) Uani 1 1 d . .
H56A H 0.3546 0.3229 0.3692 0.078 Uiso 1 1 calc R U
H56B H 0.3887 0.2335 0.3716 0.078 Uiso 1 1 calc R U
H56C H 0.4148 0.2901 0.4255 0.078 Uiso 1 1 calc R U

loop_
_atom_site_aniso_label
_atom_site_aniso_U_11
_atom_site_aniso_U_22
_atom_site_aniso_U_33
_atom_site_aniso_U_23
_atom_site_aniso_U_13
_atom_site_aniso_U_12
Pd1 0.01316(15) 0.01181(14) 0.01154(14) 0.00004(14) 0.00455(11) -0.00176(15)
O1 0.0282(19) 0.0341(17) 0.0247(18) 0.0042(14) 0.0046(15) 0.0153(15)
O3 0.067(3) 0.0329(18) 0.0191(19) -0.0033(15) -0.0045(18) 0.0059(18)
O2 0.0191(17) 0.0230(15) 0.0254(17) 0.0002(13) 0.0059(14) 0.0054(14)
O4 0.045(3) 0.077(3) 0.024(2) -0.0190(19) -0.0063(18) 0.011(2)
N3 0.016(2) 0.0153(17) 0.016(2) 0.0010(15) 0.0043(17) -0.0002(16)
N4 0.015(2) 0.0186(18) 0.017(2) -0.0008(15) 0.0070(17) -0.0012(16)
N2 0.018(2) 0.0125(17) 0.0132(18) -0.0005(14) 0.0054(16) -0.0025(15)
C70 0.020(2) 0.0105(19) 0.021(2) -0.0009(17) 0.011(2) -0.0056(18)
C71 0.027(3) 0.013(2) 0.018(2) -0.0018(17) 0.008(2) 0.0000(19)
C72 0.033(3) 0.016(2) 0.022(3) 0.0012(18) 0.008(2) -0.002(2)
C76 0.045(3) 0.021(2) 0.023(3) 0.000(2) 0.009(3) 0.000(2)
C73 0.047(3) 0.024(2) 0.020(3) -0.005(2) 0.014(2) -0.001(2)
C74 0.053(4) 0.023(2) 0.035(3) -0.004(2) 0.030(3) 0.006(2)
C75 0.027(3) 0.018(2) 0.027(3) -0.0026(19) 0.010(2) 0.004(2)
C1 0.013(2) 0.016(2) 0.011(2) -0.0021(17) -0.001(2) 0.0030(19)
N1 0.0141(19) 0.0146(17) 0.0091(17) -0.0004(14) 0.0023(15) 0.0018(15)
C3 0.017(2) 0.0099(19) 0.018(2) -0.0002(16) 0.0105(19) -0.0043(17)
C8 0.014(2) 0.0115(19) 0.019(2) -0.0025(17) 0.0058(19) -0.0003(17)
C9 0.011(2) 0.020(2) 0.018(2) 0.0028(18) 0.0015(19) -0.0103(18)
C14 0.012(2) 0.019(2) 0.025(2) 0.0039(18) 0.000(2) -0.0037(18)
C13 0.019(3) 0.023(2) 0.036(3) 0.012(2) -0.001(2) 0.002(2)
C12 0.023(3) 0.034(3) 0.023(3) 0.009(2) 0.001(2) -0.002(2)
C11 0.028(3) 0.034(3) 0.016(2) 0.000(2) 0.001(2) -0.005(2)
C10 0.016(2) 0.021(2) 0.022(2) -0.0011(19) 0.002(2) -0.0076(19)
C18 0.033(3) 0.017(2) 0.023(2) -0.0006(18) 0.010(2) -0.002(2)
C20 0.031(3) 0.028(3) 0.057(4) -0.004(2) 0.012(3) 0.005(2)
C19 0.043(3) 0.034(3) 0.032(3) -0.008(2) 0.014(3) -0.013(2)
C15 0.025(3) 0.015(2) 0.038(3) 0.008(2) 0.013(2) 0.001(2)
C17 0.026(3) 0.033(2) 0.058(3) 0.002(3) 0.017(2) 0.005(3)
C16 0.030(3) 0.029(2) 0.043(3) -0.005(2) 0.012(2) 0.007(2)
C7 0.014(2) 0.018(2) 0.024(2) -0.0004(18) 0.002(2) -0.0031(18)
C6 0.022(3) 0.016(2) 0.027(3) 0.0001(19) 0.015(2) -0.0031(19)
C5 0.025(3) 0.016(2) 0.019(2) 0.0059(17) 0.012(2) 0.0029(19)
C4 0.012(2) 0.014(2) 0.016(2) 0.0003(17) 0.0064(18) 0.0023(17)
C21 0.017(2) 0.015(2) 0.013(2) 0.0071(17) 0.0023(19) -0.0007(18)
C22 0.024(3) 0.020(2) 0.016(2) 0.0048(18) 0.004(2) -0.0005(19)
C23 0.023(3) 0.025(2) 0.031(3) 0.004(2) 0.001(2) 0.003(2)
C24 0.032(3) 0.033(3) 0.020(3) 0.003(2) -0.010(2) -0.008(2)
C25 0.042(3) 0.024(2) 0.016(2) -0.0036(19) 0.003(2) -0.001(2)
C26 0.032(3) 0.016(2) 0.017(2) 0.0022(18) 0.011(2) 0.002(2)
C27 0.036(3) 0.028(2) 0.026(3) -0.003(2) 0.015(2) 0.004(2)
C28 0.070(5) 0.056(3) 0.062(4) 0.009(3) 0.050(4) 0.015(3)
C29 0.045(3) 0.033(3) 0.046(3) -0.009(3) 0.014(3) 0.006(3)
C30 0.018(3) 0.027(2) 0.025(2) -0.0025(19) 0.002(2) 0.005(2)
C32 0.037(3) 0.041(3) 0.042(3) -0.003(2) 0.021(3) 0.006(2)
C31 0.039(3) 0.026(2) 0.034(3) -0.004(2) 0.012(2) 0.002(2)
C63 0.021(3) 0.022(2) 0.018(2) -0.0018(18) 0.008(2) -0.0030(19)
C64 0.024(3) 0.028(2) 0.028(3) -0.005(2) 0.010(2) 0.003(2)
C65 0.041(4) 0.041(3) 0.031(3) -0.017(2) 0.011(3) 0.002(3)
C66 0.030(3) 0.050(3) 0.025(3) -0.018(2) 0.008(2) -0.006(3)
C67 0.029(3) 0.038(3) 0.021(3) -0.007(2) 0.008(2) -0.001(2)
C69 0.028(3) 0.044(3) 0.030(3) -0.005(2) 0.002(2) 0.003(2)
C68 0.019(2) 0.022(2) 0.021(2) -0.0059(18) 0.009(2) 0.0022(19)
C2 0.015(3) 0.021(2) 0.013(2) -0.0044(19) 0.004(2) 0.000(2)
C33 0.012(2) 0.0104(19) 0.022(2) 0.0057(17) 0.0070(19) 0.0007(17)
C38 0.018(2) 0.015(2) 0.021(2) 0.0009(17) 0.004(2) 0.0033(18)
C39 0.019(2) 0.013(2) 0.021(2) -0.0028(17) 0.001(2) -0.0046(18)
C40 0.022(3) 0.020(2) 0.023(3) -0.0017(19) 0.006(2) -0.005(2)
C60 0.030(3) 0.019(2) 0.026(3) 0.0009(19) 0.010(2) 0.004(2)
C62 0.042(3) 0.027(3) 0.076(4) -0.010(3) 0.024(3) 0.002(2)
C61 0.034(3) 0.045(3) 0.055(4) -0.014(3) 0.015(3) 0.002(3)
C41 0.025(3) 0.026(2) 0.024(3) 0.002(2) 0.003(2) 0.003(2)
C42 0.038(3) 0.040(3) 0.018(2) 0.001(2) 0.000(2) 0.003(2)
C43 0.036(3) 0.033(3) 0.026(3) -0.009(2) 0.016(2) 0.003(2)
C44 0.023(3) 0.023(2) 0.020(2) -0.0026(19) 0.002(2) 0.000(2)
C46 0.031(3) 0.021(2) 0.023(2) -0.0038(19) 0.010(2) 0.006(2)
C1A 0.035(3) 0.021(2) 0.064(4) -0.004(2) 0.005(3) 0.007(2)
C47 0.043(3) 0.026(3) 0.042(3) -0.003(2) 0.008(3) 0.001(2)
C37 0.018(3) 0.015(2) 0.033(3) -0.0055(19) 0.008(2) -0.0029(19)
C36 0.023(3) 0.020(2) 0.029(3) 0.0057(19) 0.013(2) -0.006(2)
C35 0.021(3) 0.023(2) 0.018(2) 0.0054(18) 0.006(2) -0.005(2)
C34 0.018(2) 0.018(2) 0.017(2) 0.0054(17) 0.0070(19) 0.0017(18)
C48 0.021(3) 0.021(2) 0.015(2) 0.0046(18) 0.003(2) -0.0063(19)
C49 0.027(3) 0.024(2) 0.019(2) 0.0017(19) 0.007(2) -0.004(2)
C57 0.029(3) 0.028(2) 0.024(3) -0.005(2) 0.008(2) -0.003(2)
C59 0.031(3) 0.046(3) 0.042(3) 0.002(2) 0.016(3) -0.001(3)
C58 0.042(3) 0.044(3) 0.043(3) 0.008(3) 0.018(2) 0.003(3)
C50 0.040(3) 0.029(3) 0.023(3) -0.003(2) 0.005(2) -0.009(2)
C51 0.035(3) 0.037(3) 0.025(3) 0.003(2) -0.002(2) -0.019(2)
C52 0.020(3) 0.038(3) 0.036(3) 0.014(2) 0.003(2) -0.005(2)
C53 0.019(3) 0.030(2) 0.019(2) 0.014(2) 0.006(2) -0.003(2)
C54 0.021(3) 0.042(3) 0.031(3) 0.012(2) 0.008(2) 0.004(2)
C55 0.083(5) 0.049(3) 0.074(4) 0.025(3) 0.052(4) 0.033(3)
C56 0.026(3) 0.084(4) 0.050(4) 0.012(3) 0.019(3) -0.001(3)

loop_
_atom_type_symbol
_atom_type_description
_atom_type_scat_dispersion_real
_atom_type_scat_dispersion_imag
_atom_type_scat_source
C C 0.0033 0.0016 'International Tables Vol C Tables 4.2.6.8 and 6.1.1.4'
N N 0.0061 0.0033 'International Tables Vol C Tables 4.2.6.8 and 6.1.1.4'
O O 0.0106 0.0060 'International Tables Vol C Tables 4.2.6.8 and 6.1.1.4'
Pd Pd -0.9988 1.0072 'International Tables Vol C Tables 4.2.6.8 and 6.1.1.4'
H H 0.0000 0.0000 'International Tables Vol C Tables 4.2.6.8 and 6.1.1.4'

loop_
_geom_angle_atom_site_label_1
_geom_angle_atom_site_label_2
_geom_angle_atom_site_label_3
_geom_angle
C2 Pd1 C1 178.45(17)
C2 Pd1 N4 88.14(14)
C1 Pd1 N4 90.62(13)
C2 Pd1 N3 91.71(13)
C1 Pd1 N3 89.56(14)
N4 Pd1 N3 178.27(14)
O1 N3 C70 119.2(3)
O1 N3 Pd1 114.5(2)
C70 N3 Pd1 126.2(3)
O2 N4 C63 119.6(3)
O2 N4 Pd1 116.2(2)
C63 N4 Pd1 124.2(3)
C2 N2 C33 175.0(4)
N3 C70 C71 119.6(4)
N3 C70 C75 120.8(4)
C71 C70 C75 119.6(4)
C72 C71 C70 120.0(4)
C72 C71 H71 120.0
C70 C71 H71 120.0
C73 C72 C71 119.9(4)
C73 C72 C76 121.9(4)
C71 C72 C76 118.1(4)
O3 C76 C72 126.7(4)
O3 C76 H76 116.6
C72 C76 H76 116.6
C74 C73 C72 120.0(4)
C74 C73 H73 120.0
C72 C73 H73 120.0
C73 C74 C75 121.3(4)
C73 C74 H74 119.4
C75 C74 H74 119.4
C74 C75 C70 119.2(4)
C74 C75 H75 120.4
C70 C75 H75 120.4
N1 C1 Pd1 176.7(4)
C1 N1 C3 172.6(4)
C8 C3 C4 123.9(4)
C8 C3 N1 117.5(3)
C4 C3 N1 118.6(3)
C7 C8 C3 116.6(4)
C7 C8 C9 123.6(4)
C3 C8 C9 119.8(3)
C14 C9 C10 121.2(4)
C14 C9 C8 119.3(4)
C10 C9 C8 119.4(4)
C13 C14 C9 118.0(4)
C13 C14 C15 120.4(4)
C9 C14 C15 121.6(4)
C12 C13 C14 121.0(4)
C12 C13 H13 119.5
C14 C13 H13 119.5
C11 C12 C13 120.6(4)
C11 C12 H12 119.7
C13 C12 H12 119.7
C12 C11 C10 120.6(4)
C12 C11 H11 119.7
C10 C11 H11 119.7
C11 C10 C9 118.5(4)
C11 C10 C18 119.4(4)
C9 C10 C18 122.1(4)
C10 C18 C19 111.2(4)
C10 C18 C20 111.5(3)
C19 C18 C20 110.4(4)
C10 C18 H18 107.8
C19 C18 H18 107.8
C20 C18 H18 107.8
C18 C20 H20A 109.5
C18 C20 H20B 109.5
H20A C20 H20B 109.5
C18 C20 H20C 109.5
H20A C20 H20C 109.5
H20B C20 H20C 109.5
C18 C19 H19A 109.5
C18 C19 H19B 109.5
H19A C19 H19B 109.5
C18 C19 H19C 109.5
H19A C19 H19C 109.5
H19B C19 H19C 109.5
C16 C15 C14 111.8(4)
C16 C15 C17 109.3(3)
C14 C15 C17 112.7(4)
C16 C15 H15 107.6
C14 C15 H15 107.6
C17 C15 H15 107.6
C15 C17 H17A 109.5
C15 C17 H17B 109.5
H17A C17 H17B 109.5
C15 C17 H17C 109.5
H17A C17 H17C 109.5
H17B C17 H17C 109.5
C15 C16 H16A 109.5
C15 C16 H16B 109.5
H16A C16 H16B 109.5
C15 C16 H16C 109.5
H16A C16 H16C 109.5
H16B C16 H16C 109.5
C6 C7 C8 121.1(4)
C6 C7 H7 119.4
C8 C7 H7 119.4
C7 C6 C5 120.7(4)
C7 C6 H6 119.6
C5 C6 H6 119.6
C4 C5 C6 121.1(4)
C4 C5 H5 119.5
C6 C5 H5 119.5
C5 C4 C3 116.6(4)
C5 C4 C21 123.6(3)
C3 C4 C21 119.8(3)
C22 C21 C26 121.4(4)
C22 C21 C4 119.8(4)
C26 C21 C4 118.8(4)
C23 C22 C21 118.3(4)
C23 C22 C30 120.3(4)
C21 C22 C30 121.4(4)
C24 C23 C22 120.3(4)
C24 C23 H23 119.9
C22 C23 H23 119.9
C25 C24 C23 121.2(4)
C25 C24 H24 119.4
C23 C24 H24 119.4
C24 C25 C26 120.9(4)
C24 C25 H25 119.6
C26 C25 H25 119.6
C25 C26 C21 118.0(4)
C25 C26 C27 120.7(4)
C21 C26 C27 121.3(4)
C26 C27 C29 112.7(4)
C26 C27 C28 110.6(4)
C29 C27 C28 110.6(4)
C26 C27 H27 107.6
C29 C27 H27 107.6
C28 C27 H27 107.6
C27 C28 H28A 109.5
C27 C28 H28B 109.5
H28A C28 H28B 109.5
C27 C28 H28C 109.5
H28A C28 H28C 109.5
H28B C28 H28C 109.5
C27 C29 H29A 109.5
C27 C29 H29B 109.5
H29A C29 H29B 109.5
C27 C29 H29C 109.5
H29A C29 H29C 109.5
H29B C29 H29C 109.5
C31 C30 C22 108.9(3)
C31 C30 C32 111.2(4)
C22 C30 C32 113.9(4)
C31 C30 H30 107.5
C22 C30 H30 107.5
C32 C30 H30 107.5
C30 C32 H32A 109.5
C30 C32 H32B 109.5
H32A C32 H32B 109.5
C30 C32 H32C 109.5
H32A C32 H32C 109.5
H32B C32 H32C 109.5
C30 C31 H31A 109.5
C30 C31 H31B 109.5
H31A C31 H31B 109.5
C30 C31 H31C 109.5
H31A C31 H31C 109.5
H31B C31 H31C 109.5
N4 C63 C68 120.1(4)
N4 C63 C64 121.0(4)
C68 C63 C64 118.9(4)
C65 C64 C63 120.1(4)
C65 C64 H64 120.0
C63 C64 H64 120.0
C66 C65 C64 120.7(4)
C66 C65 H65 119.7
C64 C65 H65 119.7
C65 C66 C67 120.3(4)
C65 C66 H66 119.9
C67 C66 H66 119.9
C66 C67 C68 119.6(4)
C66 C67 C69 121.1(4)
C68 C67 C69 119.2(4)
O4 C69 C67 124.7(5)
O4 C69 H69 117.7
C67 C69 H69 117.7
C63 C68 C67 120.5(4)
C63 C68 H68 119.7
C67 C68 H68 119.7
N2 C2 Pd1 177.4(4)
C34 C33 C38 124.3(4)
C34 C33 N2 118.7(3)
C38 C33 N2 117.0(3)
C37 C38 C33 116.5(4)
C37 C38 C39 119.8(4)
C33 C38 C39 123.6(4)
C44 C39 C40 121.0(4)
C44 C39 C38 118.2(4)
C40 C39 C38 120.8(4)
C41 C40 C39 118.3(4)
C41 C40 C60 119.5(4)
C39 C40 C60 122.2(4)
C40 C60 C61 111.7(4)
C40 C60 C62 110.7(4)
C61 C60 C62 109.4(4)
C40 C60 H60 108.3
C61 C60 H60 108.3
C62 C60 H60 108.3
C60 C62 H62A 109.5
C60 C62 H62B 109.5
H62A C62 H62B 109.5
C60 C62 H62C 109.5
H62A C62 H62C 109.5
H62B C62 H62C 109.5
C60 C61 H61A 109.5
C60 C61 H61B 109.5
H61A C61 H61B 109.5
C60 C61 H61C 109.5
H61A C61 H61C 109.5
H61B C61 H61C 109.5
C42 C41 C40 120.8(4)
C42 C41 H41 119.6
C40 C41 H41 119.6
C43 C42 C41 120.6(4)
C43 C42 H42 119.7
C41 C42 H42 119.7
C42 C43 C44 120.9(4)
C42 C43 H43 119.5
C44 C43 H43 119.5
C43 C44 C39 118.4(4)
C43 C44 C46 120.5(4)
C39 C44 C46 121.2(4)
C1A C46 C47 110.8(4)
C1A C46 C44 110.9(4)
C47 C46 C44 112.5(4)
C1A C46 H46 107.5
C47 C46 H46 107.5
C44 C46 H46 107.5
C46 C1A H1AA 109.5
C46 C1A H1AB 109.5
H1AA C1A H1AB 109.5
C46 C1A H1AC 109.5
H1AA C1A H1AC 109.5
H1AB C1A H1AC 109.5
C46 C47 H47A 109.5
C46 C47 H47B 109.5
H47A C47 H47B 109.5
C46 C47 H47C 109.5
H47A C47 H47C 109.5
H47B C47 H47C 109.5
C36 C37 C38 120.5(4)
C36 C37 H37 119.7
C38 C37 H37 119.7
C37 C36 C35 121.2(4)
C37 C36 H36 119.4
C35 C36 H36 119.4
C36 C35 C34 121.0(4)
C36 C35 H35 119.5
C34 C35 H35 119.5
C33 C34 C35 116.4(4)
C33 C34 C48 123.5(4)
C35 C34 C48 120.1(4)
C49 C48 C53 121.1(4)
C49 C48 C34 118.4(4)
C53 C48 C34 120.5(4)
C50 C49 C48 118.6(4)
C50 C49 C57 119.2(4)
C48 C49 C57 122.2(4)
C49 C57 C58 111.5(4)
C49 C57 C59 111.5(4)
C58 C57 C59 111.5(4)
C49 C57 H57 107.4
C58 C57 H57 107.4
C59 C57 H57 107.4
C57 C59 H59A 109.5
C57 C59 H59B 109.5
H59A C59 H59B 109.5
C57 C59 H59C 109.5
H59A C59 H59C 109.5
H59B C59 H59C 109.5
C57 C58 H58A 109.5
C57 C58 H58B 109.5
H58A C58 H58B 109.5
C57 C58 H58C 109.5
H58A C58 H58C 109.5
H58B C58 H58C 109.5
C51 C50 C49 120.8(5)
C51 C50 H50 119.6
C49 C50 H50 119.6
C50 C51 C52 120.3(4)
C50 C51 H51 119.9
C52 C51 H51 119.9
C51 C52 C53 121.0(4)
C51 C52 H52 119.5
C53 C52 H52 119.5
C52 C53 C48 118.2(4)
C52 C53 C54 119.6(4)
C48 C53 C54 122.2(4)
C53 C54 C56 112.6(4)
C53 C54 C55 111.5(4)
C56 C54 C55 109.8(4)
C53 C54 H54 107.6
C56 C54 H54 107.6
C55 C54 H54 107.6
C54 C55 H55A 109.5
C54 C55 H55B 109.5
H55A C55 H55B 109.5
C54 C55 H55C 109.5
H55A C55 H55C 109.5
H55B C55 H55C 109.5
C54 C56 H56A 109.5
C54 C56 H56B 109.5
H56A C56 H56B 109.5
C54 C56 H56C 109.5
H56A C56 H56C 109.5
H56B C56 H56C 109.5

loop_
_geom_bond_atom_site_label_1
_geom_bond_atom_site_label_2
_geom_bond_distance
Pd1 C2 1.985(4)
Pd1 C1 1.987(4)
Pd1 N4 2.009(3)
Pd1 N3 2.012(3)
O1 N3 1.274(4)
O3 C76 1.199(5)
O2 N4 1.266(4)
O4 C69 1.199(5)
N3 C70 1.382(5)
N4 C63 1.387(5)
N2 C2 1.141(5)
N2 C33 1.406(5)
C70 C71 1.395(6)
C70 C75 1.400(5)
C71 C72 1.395(6)
C71 H71 0.9300
C72 C73 1.381(6)
C72 C76 1.440(6)
C76 H76 0.9300
C73 C74 1.376(6)
C73 H73 0.9300
C74 C75 1.384(6)
C74 H74 0.9300
C75 H75 0.9300
C1 N1 1.146(5)
N1 C3 1.403(5)
C3 C8 1.398(5)
C3 C4 1.400(5)
C8 C7 1.382(5)
C8 C9 1.501(5)
C9 C14 1.402(5)
C9 C10 1.403(6)
C14 C13 1.392(6)
C14 C15 1.525(6)
C13 C12 1.379(6)
C13 H13 0.9300
C12 C11 1.372(6)
C12 H12 0.9300
C11 C10 1.390(6)
C11 H11 0.9300
C10 C18 1.516(5)
C18 C19 1.518(6)
C18 C20 1.524(6)
C18 H18 0.9800
C20 H20A 0.9600
C20 H20B 0.9600
C20 H20C 0.9600
C19 H19A 0.9600
C19 H19B 0.9600
C19 H19C 0.9600
C15 C16 1.524(6)
C15 C17 1.533(6)
C15 H15 0.9800
C17 H17A 0.9600
C17 H17B 0.9600
C17 H17C 0.9600
C16 H16A 0.9600
C16 H16B 0.9600
C16 H16C 0.9600
C7 C6 1.375(5)
C7 H7 0.9300
C6 C5 1.383(6)
C6 H6 0.9300
C5 C4 1.377(5)
C5 H5 0.9300
C4 C21 1.493(5)
C21 C22 1.401(6)
C21 C26 1.410(5)
C22 C23 1.387(6)
C22 C30 1.523(6)
C23 C24 1.384(6)
C23 H23 0.9300
C24 C25 1.365(6)
C24 H24 0.9300
C25 C26 1.386(6)
C25 H25 0.9300
C26 C27 1.509(6)
C27 C29 1.526(6)
C27 C28 1.527(6)
C27 H27 0.9800
C28 H28A 0.9600
C28 H28B 0.9600
C28 H28C 0.9600
C29 H29A 0.9600
C29 H29B 0.9600
C29 H29C 0.9600
C30 C31 1.520(6)
C30 C32 1.524(6)
C30 H30 0.9800
C32 H32A 0.9600
C32 H32B 0.9600
C32 H32C 0.9600
C31 H31A 0.9600
C31 H31B 0.9600
C31 H31C 0.9600
C63 C68 1.389(6)
C63 C64 1.405(6)
C64 C65 1.378(6)
C64 H64 0.9300
C65 C66 1.373(6)
C65 H65 0.9300
C66 C67 1.388(6)
C66 H66 0.9300
C67 C68 1.390(6)
C67 C69 1.469(6)
C69 H69 0.9300
C68 H68 0.9300
C33 C34 1.387(5)
C33 C38 1.394(5)
C38 C37 1.392(5)
C38 C39 1.492(5)
C39 C44 1.405(6)
C39 C40 1.406(6)
C40 C41 1.387(6)
C40 C60 1.502(6)
C60 C61 1.522(6)
C60 C62 1.527(6)
C60 H60 0.9800
C62 H62A 0.9600
C62 H62B 0.9600
C62 H62C 0.9600
C61 H61A 0.9600
C61 H61B 0.9600
C61 H61C 0.9600
C41 C42 1.377(6)
C41 H41 0.9300
C42 C43 1.372(6)
C42 H42 0.9300
C43 C44 1.386(6)
C43 H43 0.9300
C44 C46 1.522(6)
C46 C1A 1.518(6)
C46 C47 1.522(5)
C46 H46 0.9800
C1A H1AA 0.9600
C1A H1AB 0.9600
C1A H1AC 0.9600
C47 H47A 0.9600
C47 H47B 0.9600
C47 H47C 0.9600
C37 C36 1.374(6)
C37 H37 0.9300
C36 C35 1.374(6)
C36 H36 0.9300
C35 C34 1.388(5)
C35 H35 0.9300
C34 C48 1.488(5)
C48 C49 1.395(6)
C48 C53 1.399(6)
C49 C50 1.390(6)
C49 C57 1.507(6)
C57 C58 1.524(6)
C57 C59 1.526(6)
C57 H57 0.9800
C59 H59A 0.9600
C59 H59B 0.9600
C59 H59C 0.9600
C58 H58A 0.9600
C58 H58B 0.9600
C58 H58C 0.9600
C50 C51 1.369(7)
C50 H50 0.9300
C51 C52 1.378(6)
C51 H51 0.9300
C52 C53 1.388(6)
C52 H52 0.9300
C53 C54 1.514(6)
C54 C56 1.514(6)
C54 C55 1.529(6)
C54 H54 0.9800
C55 H55A 0.9600
C55 H55B 0.9600
C55 H55C 0.9600
C56 H56A 0.9600
C56 H56B 0.9600
C56 H56C 0.9600

loop_
_geom_torsion_atom_site_label_1
_geom_torsion_atom_site_label_2
_geom_torsion_atom_site_label_3
_geom_torsion_atom_site_label_4
_geom_torsion
O1 N3 C70 C71 -172.7(3)
Pd1 N3 C70 C71 7.8(5)
O1 N3 C70 C75 5.4(6)
Pd1 N3 C70 C75 -174.2(3)
N3 C70 C71 C72 174.7(4)
C75 C70 C71 C72 -3.4(6)
C70 C71 C72 C73 2.5(6)
C70 C71 C72 C76 -175.8(4)
C73 C72 C76 O3 -8.0(7)
C71 C72 C76 O3 170.2(5)
C71 C72 C73 C74 0.0(7)
C76 C72 C73 C74 178.2(4)
C72 C73 C74 C75 -1.6(7)
C73 C74 C75 C70 0.6(7)
N3 C70 C75 C74 -176.2(4)
C71 C70 C75 C74 1.9(6)
C4 C3 C8 C7 1.0(6)
N1 C3 C8 C7 -179.6(3)
C4 C3 C8 C9 -179.0(4)
N1 C3 C8 C9 0.4(5)
C7 C8 C9 C14 -92.0(5)
C3 C8 C9 C14 88.0(5)
C7 C8 C9 C10 90.6(5)
C3 C8 C9 C10 -89.4(5)
C10 C9 C14 C13 4.1(6)
C8 C9 C14 C13 -173.3(4)
C10 C9 C14 C15 -176.5(4)
C8 C9 C14 C15 6.1(6)
C9 C14 C13 C12 -1.1(6)
C15 C14 C13 C12 179.5(4)
C14 C13 C12 C11 -2.0(7)
C13 C12 C11 C10 2.0(7)
C12 C11 C10 C9 1.0(6)
C12 C11 C10 C18 -179.3(4)
C14 C9 C10 C11 -4.1(6)
C8 C9 C10 C11 173.3(4)
C14 C9 C10 C18 176.2(4)
C8 C9 C10 C18 -6.4(6)
C11 C10 C18 C19 53.3(5)
C9 C10 C18 C19 -127.0(4)
C11 C10 C18 C20 -70.5(5)
C9 C10 C18 C20 109.3(5)
C13 C14 C15 C16 86.5(5)
C9 C14 C15 C16 -92.9(5)
C13 C14 C15 C17 -37.1(5)
C9 C14 C15 C17 143.5(4)
C3 C8 C7 C6 1.2(6)
C9 C8 C7 C6 -178.8(4)
C8 C7 C6 C5 -1.9(6)
C7 C6 C5 C4 0.5(6)
C6 C5 C4 C3 1.6(6)
C6 C5 C4 C21 -176.5(4)
C8 C3 C4 C5 -2.4(6)
N1 C3 C4 C5 178.2(3)
C8 C3 C4 C21 175.8(4)
N1 C3 C4 C21 -3.6(5)
C5 C4 C21 C22 -96.3(5)
C3 C4 C21 C22 85.6(5)
C5 C4 C21 C26 84.8(5)
C3 C4 C21 C26 -93.3(5)
C26 C21 C22 C23 1.3(6)
C4 C21 C22 C23 -177.5(4)
C26 C21 C22 C30 -175.4(4)
C4 C21 C22 C30 5.7(6)
C21 C22 C23 C24 -0.6(6)
C30 C22 C23 C24 176.2(4)
C22 C23 C24 C25 -0.6(7)
C23 C24 C25 C26 1.0(7)
C24 C25 C26 C21 -0.2(6)
C24 C25 C26 C27 -178.5(4)
C22 C21 C26 C25 -1.0(6)
C4 C21 C26 C25 177.9(4)
C22 C21 C26 C27 177.3(4)
C4 C21 C26 C27 -3.8(6)
C25 C26 C27 C29 -46.3(6)
C21 C26 C27 C29 135.4(4)
C25 C26 C27 C28 78.1(5)
C21 C26 C27 C28 -100.1(5)
C23 C22 C30 C31 -84.2(5)
C21 C22 C30 C31 92.4(5)
C23 C22 C30 C32 40.5(5)
C21 C22 C30 C32 -142.8(4)
O2 N4 C63 C68 175.9(4)
Pd1 N4 C63 C68 -2.7(5)
O2 N4 C63 C64 -3.8(6)
Pd1 N4 C63 C64 177.7(3)
N4 C63 C64 C65 178.6(4)
C68 C63 C64 C65 -1.0(6)
C63 C64 C65 C66 0.2(7)
C64 C65 C66 C67 0.2(8)
C65 C66 C67 C68 0.2(7)
C65 C66 C67 C69 -178.5(5)
C66 C67 C69 O4 0.8(8)
C68 C67 C69 O4 -177.8(5)
N4 C63 C68 C67 -178.3(4)
C64 C63 C68 C67 1.4(6)
C66 C67 C68 C63 -1.0(7)
C69 C67 C68 C63 177.6(4)
C34 C33 C38 C37 2.6(6)
N2 C33 C38 C37 -177.7(3)
C34 C33 C38 C39 -175.7(4)
N2 C33 C38 C39 4.0(6)
C37 C38 C39 C44 -82.3(5)
C33 C38 C39 C44 95.9(5)
C37 C38 C39 C40 94.3(5)
C33 C38 C39 C40 -87.4(5)
C44 C39 C40 C41 2.0(6)
C38 C39 C40 C41 -174.7(4)
C44 C39 C40 C60 -178.7(4)
C38 C39 C40 C60 4.7(6)
C41 C40 C60 C61 61.3(5)
C39 C40 C60 C61 -118.1(5)
C41 C40 C60 C62 -60.9(5)
C39 C40 C60 C62 119.7(5)
C39 C40 C41 C42 -1.0(7)
C60 C40 C41 C42 179.6(4)
C40 C41 C42 C43 -0.7(7)
C41 C42 C43 C44 1.5(7)
C42 C43 C44 C39 -0.6(7)
C42 C43 C44 C46 -179.0(4)
C40 C39 C44 C43 -1.1(6)
C38 C39 C44 C43 175.5(4)
C40 C39 C44 C46 177.2(4)
C38 C39 C44 C46 -6.1(6)
C43 C44 C46 C1A 79.1(5)
C39 C44 C46 C1A -99.2(5)
C43 C44 C46 C47 -45.6(6)
C39 C44 C46 C47 136.1(4)
C33 C38 C37 C36 -0.8(6)
C39 C38 C37 C36 177.6(4)
C38 C37 C36 C35 -0.9(6)
C37 C36 C35 C34 1.0(6)
C38 C33 C34 C35 -2.5(6)
N2 C33 C34 C35 177.7(3)
C38 C33 C34 C48 178.8(4)
N2 C33 C34 C48 -0.9(6)
C36 C35 C34 C33 0.7(6)
C36 C35 C34 C48 179.4(4)
C33 C34 C48 C49 102.7(5)
C35 C34 C48 C49 -75.9(5)
C33 C34 C48 C53 -80.1(5)
C35 C34 C48 C53 101.2(5)
C53 C48 C49 C50 -3.1(6)
C34 C48 C49 C50 174.1(4)
C53 C48 C49 C57 177.0(4)
C34 C48 C49 C57 -5.9(6)
C50 C49 C57 C58 63.0(5)
C48 C49 C57 C58 -117.0(4)
C50 C49 C57 C59 -62.3(5)
C48 C49 C57 C59 117.7(4)
C48 C49 C50 C51 0.9(6)
C57 C49 C50 C51 -179.1(4)
C49 C50 C51 C52 1.2(7)
C50 C51 C52 C53 -1.1(7)
C51 C52 C53 C48 -1.0(6)
C51 C52 C53 C54 -179.0(4)
C49 C48 C53 C52 3.1(6)
C34 C48 C53 C52 -174.0(4)
C49 C48 C53 C54 -178.9(4)
C34 C48 C53 C54 4.0(6)
C52 C53 C54 C56 -54.4(5)
C48 C53 C54 C56 127.7(4)
C52 C53 C54 C55 69.6(6)
C48 C53 C54 C55 -108.4(5)
